data_4111066
loop_
_publ_author_name
'Lars Orzechowski'
'Georg Jansen'
'Sjoerd Harder'

_publ_section_title
;
 Synthesis, Structure, and Reactivity of a Stabilized Calcium Carbene:
 R2CCa
;
_journal_name_full 'Journal of the American Chemical Society'
_journal_page_first 14676
_journal_page_last 14684
_journal_paper_doi 10.1021/ja065000z
_journal_volume 128
_journal_year 2006
_chemical_formula_sum 'C180 H224 Ca4 N12 P8 Si8'
_chemical_formula_weight 3188.51
_chemical_name_common
;
bis(iminophosphorano)methandiide-Calcium.(2 Adamantyl-CN)2
;
_chemical_name_systematic
;
 ?
;
_space_group_IT_number 15
_symmetry_cell_setting monoclinic
_symmetry_space_group_name_Hall '-C 2yc'
_symmetry_space_group_name_H-M 'C 1 2/c 1'
_atom_sites_solution_hydrogens geom
_atom_sites_solution_primary direct
_atom_sites_solution_secondary difmap
_audit_creation_method SHELXL-97
_cell_angle_alpha 90.00
_cell_angle_beta 100.1630(16)
_cell_angle_gamma 90.00
_cell_formula_units_Z 8
_cell_length_a 91.647(3)
_cell_length_b 19.2995(7)
_cell_length_c 20.5818(7)
_cell_measurement_temperature 203(2)
_cell_volume 35833(2)
_computing_structure_refinement 'SHELXL-97 (Sheldrick, 1997)'
_diffrn_ambient_temperature 203(2)
_diffrn_measured_fraction_theta_full 0.994
_diffrn_measured_fraction_theta_max 0.994
_diffrn_radiation_monochromator graphite
_diffrn_radiation_source 'fine-focus sealed tube'
_diffrn_radiation_type MoK\a
_diffrn_radiation_wavelength 0.71073
_diffrn_reflns_av_R_equivalents 0.0904
_diffrn_reflns_av_sigmaI/netI 0.0259
_diffrn_reflns_limit_h_max 72
_diffrn_reflns_limit_h_min -72
_diffrn_reflns_limit_k_max 15
_diffrn_reflns_limit_k_min -15
_diffrn_reflns_limit_l_max 16
_diffrn_reflns_limit_l_min -16
_diffrn_reflns_number 250139
_diffrn_reflns_theta_full 16.28
_diffrn_reflns_theta_max 16.28
_diffrn_reflns_theta_min 0.90
_exptl_absorpt_coefficient_mu 0.298
_exptl_crystal_colour colourless
_exptl_crystal_density_diffrn 1.182
_exptl_crystal_description plates
_exptl_crystal_F_000 13600
_exptl_crystal_size_max 0.5
_exptl_crystal_size_mid 0.5
_exptl_crystal_size_min 0.05
_refine_diff_density_max 0.998
_refine_diff_density_min -0.503
_refine_diff_density_rms 0.086
_refine_ls_extinction_method none
_refine_ls_goodness_of_fit_ref 1.091
_refine_ls_hydrogen_treatment mixed
_refine_ls_matrix_type full
_refine_ls_number_parameters 1067
_refine_ls_number_reflns 9167
_refine_ls_number_restraints 108
_refine_ls_restrained_S_all 1.094
_refine_ls_R_factor_all 0.1051
_refine_ls_R_factor_gt 0.0991
_refine_ls_shift/su_max 0.013
_refine_ls_shift/su_mean 0.000
_refine_ls_structure_factor_coef Fsqd
_refine_ls_weighting_details 'calc w=1/[\s^2^(Fo^2^)+(0.0984P)^2^+949.6837P] where P=(Fo^2^+2Fc^2^)/3'
_refine_ls_weighting_scheme calc
_refine_ls_wR_factor_gt 0.2364
_refine_ls_wR_factor_ref 0.2412
_reflns_number_gt 8389
_reflns_number_total 9167
_reflns_threshold_expression >2sigma(I)
_cod_data_source_file ja065000zsi20060720_112526_3.cif
_cod_data_source_block hasj26
_cod_database_code 4111066

loop_
_symmetry_equiv_pos_as_xyz
'x, y, z'
'-x, y, -z+1/2'
'x+1/2, y+1/2, z'
'-x+1/2, y+1/2, -z+1/2'
'-x, -y, -z'
'x, -y, z-1/2'
'-x+1/2, -y+1/2, -z'
'x+1/2, -y+1/2, z-1/2'

loop_
_atom_site_label
_atom_site_type_symbol
_atom_site_fract_x
_atom_site_fract_y
_atom_site_fract_z
_atom_site_U_iso_or_equiv
_atom_site_adp_type
_atom_site_occupancy
_atom_site_symmetry_multiplicity
_atom_site_calc_flag
_atom_site_refinement_flags
_atom_site_disorder_assembly
_atom_site_disorder_group
Ca1 Ca 0.19255(3) 0.22202(16) 0.78040(14) 0.0445(10) Uani 1 1 d . . .
Ca2 Ca 0.15562(3) 0.23048(15) 0.79635(15) 0.0449(10) Uani 1 1 d . . .
Ca3 Ca 0.08268(3) 0.25893(14) 0.18046(13) 0.0296(9) Uani 1 1 d . . .
Ca4 Ca 0.04470(3) 0.26552(14) 0.11622(13) 0.0290(9) Uani 1 1 d . . .
Si1 Si 0.14009(5) 0.0552(2) 0.8213(2) 0.0603(15) Uani 1 1 d . . .
Si2 Si 0.21794(5) 0.3189(3) 0.8902(2) 0.0617(15) Uani 1 1 d . . .
Si3 Si 0.14017(5) 0.3959(2) 0.8228(2) 0.0470(14) Uani 1 1 d . . .
Si4 Si 0.20074(5) 0.1732(3) 0.6139(2) 0.0607(15) Uani 1 1 d . . .
Si5 Si 0.02623(5) 0.4335(2) 0.06048(19) 0.0389(13) Uani 1 1 d . . .
Si6 Si 0.08793(5) 0.2232(2) 0.36293(19) 0.0450(13) Uani 1 1 d . . .
Si7 Si 0.02282(5) 0.1354(2) 0.1815(2) 0.0399(13) Uani 1 1 d . . .
Si8 Si 0.10033(5) 0.2631(2) 0.0287(2) 0.0423(13) Uani 1 1 d . . .
P1 P 0.17020(5) 0.1102(2) 0.8784(2) 0.0462(13) Uani 1 1 d . . .
P2 P 0.19309(5) 0.2241(2) 0.92671(19) 0.0436(13) Uani 1 1 d . . .
P3 P 0.16246(4) 0.3642(2) 0.7325(2) 0.0424(13) Uani 1 1 d . . .
P4 P 0.17571(5) 0.2624(2) 0.64407(19) 0.0428(13) Uani 1 1 d . . .
P5 P 0.05429(4) 0.41250(19) 0.15998(17) 0.0294(11) Uani 1 1 d . . .
P6 P 0.06961(4) 0.3347(2) 0.28380(17) 0.0311(11) Uani 1 1 d . . .
P7 P 0.05189(4) 0.11338(19) 0.12859(17) 0.0284(11) Uani 1 1 d . . .
P8 P 0.07437(4) 0.1785(2) 0.05252(17) 0.0285(11) Uani 1 1 d . . .
N1 N 0.15461(11) 0.1104(6) 0.8285(6) 0.047(4) Uani 1 1 d . . .
N2 N 0.20391(12) 0.2623(6) 0.8853(5) 0.041(3) Uani 1 1 d . . .
N3 N 0.15381(12) 0.3523(6) 0.7929(5) 0.045(3) Uani 1 1 d . . .
N4 N 0.18989(12) 0.2141(6) 0.6619(5) 0.040(3) Uani 1 1 d . . .
N5 N 0.04089(11) 0.3887(5) 0.1025(5) 0.031(3) Uani 1 1 d . . .
N6 N 0.08056(10) 0.2693(5) 0.2941(5) 0.026(3) Uiso 1 1 d . . .
N7 N 0.03757(11) 0.1521(5) 0.1456(5) 0.027(3) Uani 1 1 d . . .
N8 N 0.08632(11) 0.2391(5) 0.0687(4) 0.028(3) Uani 1 1 d . . .
N9 N 0.12939(16) 0.2272(7) 0.7360(6) 0.067(4) Uani 1 1 d . . .
N10 N 0.21296(17) 0.1339(7) 0.7915(6) 0.071(4) Uani 1 1 d . . .
N11 N 0.11013(15) 0.2735(7) 0.2148(5) 0.059(4) Uani 1 1 d . . .
N12 N 0.02530(14) 0.2469(6) 0.0154(6) 0.041(3) Uani 1 1 d . . .
C1 C 0.17843(15) 0.1876(7) 0.8738(7) 0.041(4) Uiso 1 1 d . . .
C2 C 0.1253(2) 0.0919(10) 0.8632(9) 0.108(7) Uiso 1 1 d . . .
H2A H 0.1230 0.1380 0.8473 0.162 Uiso 1 1 calc R . .
H2B H 0.1288 0.0931 0.9100 0.162 Uiso 1 1 calc R . .
H2C H 0.1166 0.0633 0.8538 0.162 Uiso 1 1 calc R . .
C3 C 0.1440(2) -0.0324(9) 0.8544(9) 0.099(7) Uiso 1 1 d . . .
H3A H 0.1516 -0.0532 0.8344 0.149 Uiso 1 1 calc R . .
H3B H 0.1351 -0.0600 0.8449 0.149 Uiso 1 1 calc R . .
H3C H 0.1472 -0.0300 0.9014 0.149 Uiso 1 1 calc R . .
C4 C 0.13150(18) 0.0438(9) 0.7320(8) 0.081(6) Uiso 1 1 d . . .
H4A H 0.1293 0.0884 0.7121 0.121 Uiso 1 1 calc R . .
H4B H 0.1225 0.0174 0.7289 0.121 Uiso 1 1 calc R . .
H4C H 0.1383 0.0198 0.7095 0.121 Uiso 1 1 calc R . .
C5 C 0.21769(18) 0.3504(9) 0.8053(8) 0.081(6) Uiso 1 1 d . . .
H5A H 0.2082 0.3706 0.7885 0.122 Uiso 1 1 calc R . .
H5B H 0.2195 0.3124 0.7777 0.122 Uiso 1 1 calc R . .
H5C H 0.2253 0.3847 0.8056 0.122 Uiso 1 1 calc R . .
C6 C 0.21661(19) 0.3959(9) 0.9448(8) 0.085(6) Uiso 1 1 d . . .
H6A H 0.2071 0.4177 0.9320 0.127 Uiso 1 1 calc R . .
H6B H 0.2243 0.4283 0.9404 0.127 Uiso 1 1 calc R . .
H6C H 0.2177 0.3809 0.9899 0.127 Uiso 1 1 calc R . .
C7 C 0.23679(19) 0.2811(10) 0.9167(9) 0.100(7) Uiso 1 1 d . . .
H7A H 0.2376 0.2633 0.9607 0.150 Uiso 1 1 calc R . .
H7B H 0.2441 0.3164 0.9157 0.150 Uiso 1 1 calc R . .
H7C H 0.2383 0.2443 0.8872 0.150 Uiso 1 1 calc R . .
C8 C 0.16619(15) 0.0887(8) 0.9613(7) 0.047(4) Uiso 1 1 d . . .
C9 C 0.15998(16) 0.1428(9) 0.9916(8) 0.064(5) Uiso 1 1 d . . .
H9 H 0.1587 0.1862 0.9718 0.076 Uiso 1 1 calc R . .
C10 C 0.15555(19) 0.1303(10) 1.0547(9) 0.083(6) Uiso 1 1 d . . .
H10 H 0.1511 0.1654 1.0755 0.100 Uiso 1 1 calc R . .
C11 C 0.15790(19) 0.0673(10) 1.0831(9) 0.090(6) Uiso 1 1 d . . .
H11 H 0.1553 0.0598 1.1241 0.108 Uiso 1 1 calc R . .
C12 C 0.16400(19) 0.0147(10) 1.0532(9) 0.090(6) Uiso 1 1 d . . .
H12 H 0.1654 -0.0282 1.0741 0.108 Uiso 1 1 calc R . .
C13 C 0.16821(16) 0.0238(8) 0.9918(8) 0.061(5) Uiso 1 1 d . . .
H13 H 0.1723 -0.0127 0.9716 0.073 Uiso 1 1 calc R . .
C14 C 0.18177(16) 0.0370(8) 0.8567(7) 0.049(4) Uiso 1 1 d . . .
C15 C 0.19339(17) 0.0091(8) 0.8988(8) 0.062(5) Uiso 1 1 d . . .
H15 H 0.1954 0.0243 0.9423 0.074 Uiso 1 1 calc R . .
C16 C 0.20250(19) -0.0420(9) 0.8786(9) 0.078(6) Uiso 1 1 d . . .
H16 H 0.2105 -0.0604 0.9073 0.093 Uiso 1 1 calc R . .
C17 C 0.19896(18) -0.0630(9) 0.8152(8) 0.073(5) Uiso 1 1 d . . .
H17 H 0.2047 -0.0983 0.8017 0.088 Uiso 1 1 calc R . .
C18 C 0.18782(19) -0.0371(9) 0.7696(9) 0.080(6) Uiso 1 1 d . . .
H18 H 0.1862 -0.0520 0.7259 0.097 Uiso 1 1 calc R . .
C19 C 0.17877(18) 0.0140(8) 0.7924(8) 0.066(5) Uiso 1 1 d . . .
H19 H 0.1707 0.0321 0.7635 0.079 Uiso 1 1 calc R . .
C20 C 0.18718(15) 0.2864(7) 0.9842(6) 0.033(4) Uiso 1 1 d . . .
C21 C 0.17411(17) 0.3200(8) 0.9691(8) 0.061(5) Uiso 1 1 d . . .
H21 H 0.1681 0.3106 0.9288 0.073 Uiso 1 1 calc R . .
C22 C 0.16916(18) 0.3687(8) 1.0115(8) 0.069(5) Uiso 1 1 d . . .
H22 H 0.1600 0.3904 1.0006 0.083 Uiso 1 1 calc R . .
C23 C 0.17867(17) 0.3826(8) 1.0702(8) 0.063(5) Uiso 1 1 d . . .
H23 H 0.1758 0.4143 1.0993 0.075 Uiso 1 1 calc R . .
C24 C 0.19202(18) 0.3517(8) 1.0866(8) 0.064(5) Uiso 1 1 d . . .
H24 H 0.1982 0.3626 1.1260 0.077 Uiso 1 1 calc R . .
C25 C 0.19645(17) 0.3022(8) 1.0428(7) 0.055(5) Uiso 1 1 d . . .
H25 H 0.2056 0.2805 1.0536 0.066 Uiso 1 1 calc R . .
C26 C 0.20393(15) 0.1639(7) 0.9850(7) 0.039(4) Uiso 1 1 d . . .
C27 C 0.19872(15) 0.1410(7) 1.0413(6) 0.040(4) Uiso 1 1 d . . .
H27 H 0.1897 0.1567 1.0506 0.048 Uiso 1 1 calc R . .
C28 C 0.20746(16) 0.0939(8) 1.0833(7) 0.056(5) Uiso 1 1 d . . .
H28 H 0.2039 0.0761 1.1195 0.067 Uiso 1 1 calc R . .
C29 C 0.22094(17) 0.0737(8) 1.0723(7) 0.058(5) Uiso 1 1 d . . .
H29 H 0.2267 0.0446 1.1025 0.070 Uiso 1 1 calc R . .
C30 C 0.22621(17) 0.0956(8) 1.0169(7) 0.058(5) Uiso 1 1 d . . .
H30 H 0.2353 0.0805 1.0087 0.070 Uiso 1 1 calc R . .
C31 C 0.21746(15) 0.1413(7) 0.9734(7) 0.048(4) Uiso 1 1 d . . .
H31 H 0.2209 0.1566 0.9360 0.057 Uiso 1 1 calc R . .
C32 C 0.17010(15) 0.2868(7) 0.7154(7) 0.041(4) Uiso 1 1 d . . .
C33 C 0.12417(15) 0.4234(8) 0.7569(7) 0.060(5) Uiso 1 1 d . . .
H33A H 0.1277 0.4544 0.7266 0.090 Uiso 1 1 calc R . .
H33B H 0.1168 0.4465 0.7771 0.090 Uiso 1 1 calc R . .
H33C H 0.1198 0.3833 0.7335 0.090 Uiso 1 1 calc R . .
C34 C 0.14671(18) 0.4760(8) 0.8685(8) 0.078(6) Uiso 1 1 d . . .
H34A H 0.1505 0.5076 0.8395 0.116 Uiso 1 1 calc R . .
H34B H 0.1544 0.4646 0.9048 0.116 Uiso 1 1 calc R . .
H34C H 0.1386 0.4971 0.8850 0.116 Uiso 1 1 calc R . .
C35 C 0.13309(16) 0.3364(8) 0.8807(7) 0.065(5) Uiso 1 1 d . . .
H35A H 0.1294 0.2950 0.8577 0.097 Uiso 1 1 calc R . .
H35B H 0.1252 0.3587 0.8980 0.097 Uiso 1 1 calc R . .
H35C H 0.1410 0.3248 0.9162 0.097 Uiso 1 1 calc R . .
C36 C 0.1960(2) 0.1874(10) 0.5222(9) 0.101(7) Uiso 1 1 d . . .
H36A H 0.1859 0.1736 0.5066 0.152 Uiso 1 1 calc R . .
H36B H 0.2025 0.1603 0.5005 0.152 Uiso 1 1 calc R . .
H36C H 0.1971 0.2356 0.5126 0.152 Uiso 1 1 calc R . .
C37 C 0.20060(19) 0.0785(9) 0.6285(9) 0.090(6) Uiso 1 1 d . . .
H37A H 0.1907 0.0613 0.6170 0.134 Uiso 1 1 calc R . .
H37B H 0.2043 0.0691 0.6743 0.134 Uiso 1 1 calc R . .
H37C H 0.2068 0.0559 0.6018 0.134 Uiso 1 1 calc R . .
C38 C 0.22027(15) 0.2029(8) 0.6383(7) 0.061(5) Uiso 1 1 d . . .
H38A H 0.2208 0.2521 0.6320 0.092 Uiso 1 1 calc R . .
H38B H 0.2264 0.1799 0.6116 0.092 Uiso 1 1 calc R . .
H38C H 0.2237 0.1920 0.6840 0.092 Uiso 1 1 calc R . .
C39 C 0.14989(15) 0.4018(7) 0.6633(7) 0.040(4) Uiso 1 1 d . . .
C40 C 0.14881(16) 0.4720(8) 0.6468(7) 0.054(5) Uiso 1 1 d . . .
H40 H 0.1551 0.5032 0.6724 0.065 Uiso 1 1 calc R . .
C41 C 0.13869(17) 0.4973(9) 0.5938(8) 0.067(5) Uiso 1 1 d . . .
H41 H 0.1383 0.5444 0.5842 0.080 Uiso 1 1 calc R . .
C42 C 0.12965(17) 0.4531(9) 0.5571(8) 0.063(5) Uiso 1 1 d . . .
H42 H 0.1230 0.4704 0.5214 0.075 Uiso 1 1 calc R . .
C43 C 0.12956(17) 0.3828(9) 0.5694(8) 0.061(5) Uiso 1 1 d . . .
H43 H 0.1230 0.3531 0.5433 0.073 Uiso 1 1 calc R . .
C44 C 0.14000(15) 0.3581(8) 0.6237(7) 0.052(5) Uiso 1 1 d . . .
H44 H 0.1402 0.3109 0.6332 0.063 Uiso 1 1 calc R . .
C45 C 0.17658(15) 0.4315(7) 0.7549(7) 0.043(4) Uiso 1 1 d . . .
C46 C 0.18331(15) 0.4663(7) 0.7078(7) 0.049(4) Uiso 1 1 d . . .
H46 H 0.1805 0.4553 0.6634 0.059 Uiso 1 1 calc R . .
C47 C 0.19383(15) 0.5155(8) 0.7258(7) 0.050(4) Uiso 1 1 d . . .
H47 H 0.1986 0.5358 0.6942 0.060 Uiso 1 1 calc R . .
C48 C 0.19761(17) 0.5361(8) 0.7930(7) 0.059(5) Uiso 1 1 d . . .
H48 H 0.2045 0.5710 0.8057 0.070 Uiso 1 1 calc R . .
C49 C 0.19088(16) 0.5032(8) 0.8382(8) 0.059(5) Uiso 1 1 d . . .
H49 H 0.1936 0.5151 0.8825 0.071 Uiso 1 1 calc R . .
C50 C 0.18012(15) 0.4525(7) 0.8207(7) 0.045(4) Uiso 1 1 d . . .
H50 H 0.1753 0.4328 0.8524 0.054 Uiso 1 1 calc R . .
C51 C 0.18070(15) 0.3351(7) 0.5922(6) 0.037(4) Uiso 1 1 d . . .
C52 C 0.16994(17) 0.3715(8) 0.5488(7) 0.057(5) Uiso 1 1 d . . .
H52 H 0.1600 0.3586 0.5422 0.069 Uiso 1 1 calc R . .
C53 C 0.17470(19) 0.4283(9) 0.5158(8) 0.070(5) Uiso 1 1 d . . .
H53 H 0.1679 0.4530 0.4857 0.084 Uiso 1 1 calc R . .
C54 C 0.18919(18) 0.4476(9) 0.5275(8) 0.071(5) Uiso 1 1 d . . .
H54 H 0.1921 0.4861 0.5057 0.085 Uiso 1 1 calc R . .
C55 C 0.19957(18) 0.4119(8) 0.5702(7) 0.062(5) Uiso 1 1 d . . .
H55 H 0.2094 0.4258 0.5776 0.075 Uiso 1 1 calc R . .
C56 C 0.19513(16) 0.3538(8) 0.6027(7) 0.048(4) Uiso 1 1 d . . .
H56 H 0.2021 0.3282 0.6314 0.058 Uiso 1 1 calc R . .
C57 C 0.16080(16) 0.2154(8) 0.5899(8) 0.050(5) Uiso 1 1 d . . .
C58 C 0.15201(17) 0.1701(8) 0.6181(8) 0.065(5) Uiso 1 1 d . . .
H58 H 0.1539 0.1637 0.6636 0.078 Uiso 1 1 calc R . .
C59 C 0.14049(18) 0.1340(9) 0.5799(8) 0.073(5) Uiso 1 1 d . . .
H59 H 0.1343 0.1072 0.6008 0.088 Uiso 1 1 calc R . .
C60 C 0.1380(2) 0.1365(9) 0.5126(9) 0.084(6) Uiso 1 1 d . . .
H60 H 0.1304 0.1112 0.4872 0.101 Uiso 1 1 calc R . .
C61 C 0.1472(2) 0.1779(10) 0.4843(10) 0.099(7) Uiso 1 1 d . . .
H61 H 0.1463 0.1793 0.4386 0.118 Uiso 1 1 calc R . .
C62 C 0.15833(18) 0.2198(9) 0.5257(9) 0.076(6) Uiso 1 1 d . . .
H62 H 0.1639 0.2509 0.5056 0.091 Uiso 1 1 calc R . .
C63 C 0.1171(2) 0.2309(8) 0.7178(8) 0.052(5) Uiso 1 1 d . . .
C64 C 0.10109(16) 0.2349(7) 0.6943(7) 0.042(4) Uiso 1 1 d . . .
C65 C 0.09377(17) 0.2811(9) 0.7406(8) 0.070(5) Uiso 1 1 d . . .
H65A H 0.0978 0.3277 0.7414 0.091 Uiso 1 1 calc R . .
H65B H 0.0958 0.2627 0.7852 0.091 Uiso 1 1 calc R . .
C66 C 0.09750(17) 0.2663(9) 0.6248(8) 0.070(5) Uiso 1 1 d . . .
H66A H 0.1022 0.2393 0.5946 0.092 Uiso 1 1 calc R . .
H66B H 0.1013 0.3133 0.6255 0.092 Uiso 1 1 calc R . .
C67 C 0.09427(17) 0.1629(8) 0.6936(8) 0.072(5) Uiso 1 1 d . . .
H67A H 0.0962 0.1438 0.7379 0.094 Uiso 1 1 calc R . .
H67B H 0.0989 0.1328 0.6654 0.094 Uiso 1 1 calc R . .
C68 C 0.07671(17) 0.2830(8) 0.7154(8) 0.062(5) Uiso 1 1 d . . .
H68 H 0.0719 0.3121 0.7444 0.074 Uiso 1 1 calc R . .
C69 C 0.08013(18) 0.2667(9) 0.6006(9) 0.080(6) Uiso 1 1 d . . .
H69 H 0.0777 0.2864 0.5561 0.096 Uiso 1 1 calc R . .
C70 C 0.07730(17) 0.1649(9) 0.6684(7) 0.063(5) Uiso 1 1 d . . .
H70 H 0.0733 0.1178 0.6679 0.076 Uiso 1 1 calc R . .
C71 C 0.07366(19) 0.3097(9) 0.6483(8) 0.078(6) Uiso 1 1 d . . .
H71A H 0.0776 0.3564 0.6481 0.101 Uiso 1 1 calc R . .
H71B H 0.0630 0.3124 0.6339 0.101 Uiso 1 1 calc R . .
C72 C 0.07494(19) 0.1927(9) 0.6006(8) 0.084(6) Uiso 1 1 d . . .
H72A H 0.0645 0.1904 0.5815 0.109 Uiso 1 1 calc R . .
H72B H 0.0803 0.1648 0.5736 0.109 Uiso 1 1 calc R . .
C73 C 0.07097(18) 0.2079(8) 0.7158(8) 0.070(5) Uiso 1 1 d . . .
H73A H 0.0737 0.1886 0.7598 0.092 Uiso 1 1 calc R . .
H73B H 0.0602 0.2077 0.7042 0.092 Uiso 1 1 calc R . .
C74 C 0.2242(2) 0.1012(10) 0.7975(8) 0.067(6) Uiso 1 1 d . . .
C75 C 0.23810(16) 0.0678(8) 0.8028(7) 0.045(4) Uiso 1 1 d . . .
C76 C 0.24307(17) 0.0392(9) 0.8731(8) 0.072(5) Uiso 1 1 d . . .
H76A H 0.2358 0.0066 0.8834 0.094 Uiso 1 1 calc R . .
H76B H 0.2439 0.0769 0.9047 0.094 Uiso 1 1 calc R . .
C77 C 0.24990(16) 0.1186(8) 0.7880(8) 0.068(5) Uiso 1 1 d . . .
H77A H 0.2508 0.1565 0.8194 0.089 Uiso 1 1 calc R . .
H77B H 0.2469 0.1376 0.7441 0.089 Uiso 1 1 calc R . .
C78 C 0.23650(17) 0.0083(8) 0.7532(8) 0.071(5) Uiso 1 1 d . . .
H78A H 0.2334 0.0262 0.7088 0.092 Uiso 1 1 calc R . .
H78B H 0.2291 -0.0242 0.7626 0.092 Uiso 1 1 calc R . .
C79 C 0.25844(17) 0.0023(8) 0.8780(8) 0.068(5) Uiso 1 1 d . . .
H79 H 0.2616 -0.0165 0.9224 0.081 Uiso 1 1 calc R . .
C80 C 0.26934(17) 0.0539(8) 0.8626(8) 0.069(5) Uiso 1 1 d . . .
H80A H 0.2790 0.0324 0.8675 0.089 Uiso 1 1 calc R . .
H80B H 0.2700 0.0918 0.8939 0.089 Uiso 1 1 calc R . .
C81 C 0.26501(17) 0.0825(8) 0.7923(7) 0.059(5) Uiso 1 1 d . . .
H81 H 0.2725 0.1154 0.7827 0.071 Uiso 1 1 calc R . .
C82 C 0.26328(18) 0.0241(8) 0.7438(8) 0.074(5) Uiso 1 1 d . . .
H82A H 0.2728 0.0011 0.7456 0.096 Uiso 1 1 calc R . .
H82B H 0.2602 0.0424 0.6996 0.096 Uiso 1 1 calc R . .
C83 C 0.25177(18) -0.0289(9) 0.7583(9) 0.078(6) Uiso 1 1 d . . .
H83 H 0.2510 -0.0671 0.7266 0.094 Uiso 1 1 calc R . .
C84 C 0.2565(2) -0.0558(9) 0.8272(8) 0.086(6) Uiso 1 1 d . . .
H84A H 0.2659 -0.0804 0.8299 0.111 Uiso 1 1 calc R . .
H84B H 0.2492 -0.0883 0.8374 0.111 Uiso 1 1 calc R . .
C85 C 0.06234(13) 0.3433(7) 0.2017(6) 0.029(4) Uiso 1 1 d . . .
C86 C 0.02471(15) 0.4237(7) -0.0304(6) 0.044(4) Uiso 1 1 d . . .
H86A H 0.0336 0.4409 -0.0437 0.065 Uiso 1 1 calc R . .
H86B H 0.0163 0.4495 -0.0525 0.065 Uiso 1 1 calc R . .
H86C H 0.0235 0.3756 -0.0421 0.065 Uiso 1 1 calc R . .
C87 C 0.02622(16) 0.5300(7) 0.0745(7) 0.062(5) Uiso 1 1 d . . .
H87A H 0.0270 0.5392 0.1208 0.092 Uiso 1 1 calc R . .
H87B H 0.0172 0.5495 0.0509 0.092 Uiso 1 1 calc R . .
H87C H 0.0345 0.5504 0.0590 0.092 Uiso 1 1 calc R . .
C88 C 0.00861(15) 0.3999(8) 0.0826(7) 0.056(5) Uiso 1 1 d . . .
H88A H 0.0089 0.4049 0.1292 0.084 Uiso 1 1 calc R . .
H88B H 0.0075 0.3519 0.0707 0.084 Uiso 1 1 calc R . .
H88C H 0.0004 0.4258 0.0592 0.084 Uiso 1 1 calc R . .
C89 C 0.07381(17) 0.1715(9) 0.3968(8) 0.077(6) Uiso 1 1 d . . .
H89A H 0.0665 0.2021 0.4090 0.115 Uiso 1 1 calc R . .
H89B H 0.0786 0.1464 0.4351 0.115 Uiso 1 1 calc R . .
H89C H 0.0691 0.1395 0.3640 0.115 Uiso 1 1 calc R . .
C90 C 0.09809(18) 0.2751(9) 0.4336(8) 0.077(6) Uiso 1 1 d . . .
H90A H 0.1054 0.3035 0.4185 0.115 Uiso 1 1 calc R . .
H90B H 0.1029 0.2444 0.4675 0.115 Uiso 1 1 calc R . .
H90C H 0.0912 0.3041 0.4511 0.115 Uiso 1 1 calc R . .
C91 C 0.10212(16) 0.1631(8) 0.3412(7) 0.060(5) Uiso 1 1 d . . .
H91A H 0.1095 0.1891 0.3240 0.090 Uiso 1 1 calc R . .
H91B H 0.0975 0.1308 0.3084 0.090 Uiso 1 1 calc R . .
H91C H 0.1067 0.1383 0.3799 0.090 Uiso 1 1 calc R . .
C92 C 0.06788(14) 0.4615(7) 0.1225(6) 0.031(4) Uiso 1 1 d . . .
C93 C 0.08129(15) 0.4801(7) 0.1570(7) 0.045(4) Uiso 1 1 d . . .
H93 H 0.0835 0.4693 0.2017 0.054 Uiso 1 1 calc R . .
C94 C 0.09197(17) 0.5149(7) 0.1282(7) 0.054(5) Uiso 1 1 d . . .
H94 H 0.1011 0.5271 0.1528 0.065 Uiso 1 1 calc R . .
C95 C 0.08837(16) 0.5302(7) 0.0621(7) 0.045(4) Uiso 1 1 d . . .
H95 H 0.0952 0.5532 0.0415 0.054 Uiso 1 1 calc R . .
C96 C 0.07522(15) 0.5125(7) 0.0267(7) 0.047(4) Uiso 1 1 d . . .
H96 H 0.0731 0.5235 -0.0179 0.057 Uiso 1 1 calc R . .
C97 C 0.06488(16) 0.4786(7) 0.0555(7) 0.047(4) Uiso 1 1 d . . .
H97 H 0.0558 0.4668 0.0302 0.056 Uiso 1 1 calc R . .
C98 C 0.04690(14) 0.4762(7) 0.2109(6) 0.029(4) Uiso 1 1 d . . .
C99 C 0.03518(14) 0.4556(8) 0.2408(6) 0.042(4) Uiso 1 1 d . . .
H99 H 0.0317 0.4105 0.2349 0.051 Uiso 1 1 calc R . .
C100 C 0.02856(16) 0.5013(8) 0.2796(7) 0.051(5) Uiso 1 1 d . . .
H100 H 0.0209 0.4864 0.3002 0.061 Uiso 1 1 calc R . .
C101 C 0.03358(15) 0.5684(8) 0.2868(7) 0.046(4) Uiso 1 1 d . . .
H101 H 0.0293 0.5993 0.3125 0.055 Uiso 1 1 calc R . .
C102 C 0.04474(15) 0.5899(8) 0.2568(6) 0.045(4) Uiso 1 1 d . . .
H102 H 0.0480 0.6355 0.2618 0.055 Uiso 1 1 calc R . .
C103 C 0.05142(14) 0.5444(7) 0.2186(6) 0.035(4) Uiso 1 1 d . . .
H103 H 0.0590 0.5601 0.1980 0.042 Uiso 1 1 calc R . .
C104 C 0.05559(15) 0.3261(7) 0.3371(7) 0.037(4) Uiso 1 1 d . . .
C105 C 0.04239(16) 0.2964(8) 0.3137(8) 0.053(5) Uiso 1 1 d . . .
H105 H 0.0406 0.2788 0.2710 0.063 Uiso 1 1 calc R . .
C106 C 0.0314(2) 0.2915(9) 0.3522(9) 0.083(6) Uiso 1 1 d . . .
H106 H 0.0224 0.2706 0.3354 0.100 Uiso 1 1 calc R . .
C107 C 0.0340(2) 0.3180(9) 0.4153(9) 0.083(6) Uiso 1 1 d . . .
H107 H 0.0264 0.3174 0.4402 0.100 Uiso 1 1 calc R . .
C108 C 0.04734(18) 0.3447(8) 0.4413(8) 0.069(5) Uiso 1 1 d . . .
H108 H 0.0491 0.3601 0.4848 0.083 Uiso 1 1 calc R . .
C109 C 0.05846(17) 0.3494(7) 0.4032(7) 0.052(5) Uiso 1 1 d . . .
H109 H 0.0677 0.3676 0.4212 0.063 Uiso 1 1 calc R . .
C110 C 0.08012(14) 0.4123(7) 0.3198(6) 0.031(4) Uiso 1 1 d . . .
C111 C 0.07326(16) 0.4694(7) 0.3378(6) 0.040(4) Uiso 1 1 d . . .
H111 H 0.0630 0.4702 0.3338 0.048 Uiso 1 1 calc R . .
C112 C 0.08180(18) 0.5282(9) 0.3630(7) 0.066(5) Uiso 1 1 d . . .
H112 H 0.0773 0.5685 0.3743 0.079 Uiso 1 1 calc R . .
C113 C 0.09668(18) 0.5236(9) 0.3698(7) 0.067(5) Uiso 1 1 d . . .
H113 H 0.1024 0.5615 0.3869 0.080 Uiso 1 1 calc R . .
C114 C 0.10364(19) 0.4671(8) 0.3529(7) 0.065(5) Uiso 1 1 d . . .
H114 H 0.1139 0.4659 0.3591 0.078 Uiso 1 1 calc R . .
C115 C 0.09531(15) 0.4097(8) 0.3259(6) 0.046(4) Uiso 1 1 d . . .
H115 H 0.0999 0.3708 0.3123 0.055 Uiso 1 1 calc R . .
C116 C 0.06474(13) 0.1720(6) 0.1160(6) 0.022(4) Uiso 1 1 d . . .
C117 C 0.02755(16) 0.1122(8) 0.2699(7) 0.061(5) Uiso 1 1 d . . .
H11A H 0.0342 0.1462 0.2927 0.092 Uiso 1 1 calc R . .
H11B H 0.0322 0.0675 0.2743 0.092 Uiso 1 1 calc R . .
H11C H 0.0187 0.1107 0.2886 0.092 Uiso 1 1 calc R . .
C118 C 0.01009(16) 0.0655(8) 0.1402(7) 0.065(5) Uiso 1 1 d . . .
H11D H 0.0075 0.0752 0.0939 0.097 Uiso 1 1 calc R . .
H11E H 0.0013 0.0641 0.1593 0.097 Uiso 1 1 calc R . .
H11F H 0.0150 0.0215 0.1464 0.097 Uiso 1 1 calc R . .
C119 C 0.01148(15) 0.2166(7) 0.1751(7) 0.050(5) Uiso 1 1 d . . .
H11G H 0.0175 0.2542 0.1951 0.075 Uiso 1 1 calc R . .
H11H H 0.0032 0.2102 0.1976 0.075 Uiso 1 1 calc R . .
H11I H 0.0079 0.2269 0.1295 0.075 Uiso 1 1 calc R . .
C120 C 0.10641(17) 0.3526(8) 0.0530(8) 0.066(5) Uiso 1 1 d . . .
H12A H 0.1089 0.3556 0.1002 0.099 Uiso 1 1 calc R . .
H12B H 0.0985 0.3845 0.0373 0.099 Uiso 1 1 calc R . .
H12C H 0.1149 0.3641 0.0340 0.099 Uiso 1 1 calc R . .
C121 C 0.11666(16) 0.2044(8) 0.0482(7) 0.063(5) Uiso 1 1 d . . .
H12D H 0.1198 0.2020 0.0952 0.094 Uiso 1 1 calc R . .
H12E H 0.1246 0.2221 0.0282 0.094 Uiso 1 1 calc R . .
H12F H 0.1140 0.1589 0.0313 0.094 Uiso 1 1 calc R . .
C122 C 0.09531(18) 0.2644(9) -0.0637(8) 0.079(6) Uiso 1 1 d . . .
H12G H 0.0920 0.2193 -0.0793 0.118 Uiso 1 1 calc R . .
H12H H 0.1038 0.2773 -0.0822 0.118 Uiso 1 1 calc R . .
H12I H 0.0875 0.2975 -0.0769 0.118 Uiso 1 1 calc R . .
C123 C 0.04614(14) 0.0521(6) 0.0596(6) 0.025(4) Uiso 1 1 d . . .
C124 C 0.05544(15) -0.0012(7) 0.0476(6) 0.035(4) Uiso 1 1 d . . .
H124 H 0.0645 -0.0072 0.0754 0.042 Uiso 1 1 calc R . .
C125 C 0.05141(15) -0.0453(7) -0.0047(7) 0.045(4) Uiso 1 1 d . . .
H125 H 0.0578 -0.0804 -0.0125 0.054 Uiso 1 1 calc R . .
C126 C 0.03798(15) -0.0377(7) -0.0455(7) 0.047(4) Uiso 1 1 d . . .
H126 H 0.0353 -0.0673 -0.0813 0.056 Uiso 1 1 calc R . .
C127 C 0.02836(16) 0.0143(7) -0.0331(7) 0.047(4) Uiso 1 1 d . . .
H127 H 0.0191 0.0189 -0.0602 0.056 Uiso 1 1 calc R . .
C128 C 0.03250(14) 0.0596(7) 0.0197(6) 0.037(4) Uiso 1 1 d . . .
H128 H 0.0261 0.0946 0.0280 0.044 Uiso 1 1 calc R . .
C129 C 0.05812(15) 0.0528(7) 0.1942(7) 0.039(4) Uiso 1 1 d . . .
C130 C 0.05033(16) -0.0059(8) 0.2039(7) 0.049(4) Uiso 1 1 d . . .
H130 H 0.0418 -0.0158 0.1738 0.059 Uiso 1 1 calc R . .
C131 C 0.05451(18) -0.0502(9) 0.2552(8) 0.069(5) Uiso 1 1 d . . .
H131 H 0.0488 -0.0890 0.2601 0.083 Uiso 1 1 calc R . .
C132 C 0.0665(2) -0.0383(11) 0.2974(11) 0.109(7) Uiso 1 1 d . . .
H132 H 0.0686 -0.0659 0.3349 0.130 Uiso 1 1 calc R . .
C133 C 0.0765(3) 0.0142(13) 0.2888(12) 0.144(9) Uiso 1 1 d . . .
H133 H 0.0859 0.0177 0.3145 0.173 Uiso 1 1 calc R . .
C134 C 0.0709(2) 0.0634(11) 0.2358(9) 0.097(6) Uiso 1 1 d . . .
H134 H 0.0764 0.1030 0.2310 0.117 Uiso 1 1 calc R . .
C135 C 0.08407(13) 0.1011(7) 0.0360(6) 0.030(4) Uiso 1 1 d . . .
C136 C 0.08596(16) 0.0799(8) -0.0265(8) 0.056(5) Uiso 1 1 d . . .
H136 H 0.0815 0.1048 -0.0634 0.067 Uiso 1 1 calc R . .
C137 C 0.09471(17) 0.0197(9) -0.0344(9) 0.073(5) Uiso 1 1 d . . .
H137 H 0.0955 0.0040 -0.0763 0.088 Uiso 1 1 calc R . .
C138 C 0.10175(18) -0.0140(9) 0.0204(9) 0.078(6) Uiso 1 1 d . . .
H138 H 0.1077 -0.0520 0.0153 0.094 Uiso 1 1 calc R . .
C139 C 0.10037(17) 0.0061(8) 0.0817(8) 0.065(5) Uiso 1 1 d . . .
H139 H 0.1053 -0.0175 0.1185 0.078 Uiso 1 1 calc R . .
C140 C 0.09128(14) 0.0635(7) 0.0887(7) 0.044(4) Uiso 1 1 d . . .
H140 H 0.0901 0.0766 0.1310 0.053 Uiso 1 1 calc R . .
C141 C 0.06208(13) 0.2002(7) -0.0251(6) 0.026(4) Uiso 1 1 d . . .
C142 C 0.06000(14) 0.2711(7) -0.0397(7) 0.038(4) Uiso 1 1 d . . .
H142 H 0.0653 0.3041 -0.0122 0.046 Uiso 1 1 calc R . .
C143 C 0.05012(15) 0.2918(8) -0.0950(7) 0.047(4) Uiso 1 1 d . . .
H143 H 0.0490 0.3387 -0.1051 0.056 Uiso 1 1 calc R . .
C144 C 0.04207(16) 0.2439(8) -0.1348(7) 0.051(5) Uiso 1 1 d . . .
H144 H 0.0355 0.2583 -0.1720 0.061 Uiso 1 1 calc R . .
C145 C 0.04364(14) 0.1743(7) -0.1205(6) 0.036(4) Uiso 1 1 d . . .
H145 H 0.0380 0.1419 -0.1474 0.043 Uiso 1 1 calc R . .
C146 C 0.05363(13) 0.1529(7) -0.0656(6) 0.033(4) Uiso 1 1 d . . .
H146 H 0.0547 0.1058 -0.0559 0.040 Uiso 1 1 calc R . .
C147 C 0.1224(2) 0.2760(8) 0.2286(7) 0.044(5) Uiso 1 1 d . A .
C148 C 0.13886(9) 0.2779(6) 0.2478(5) 0.044(4) Uiso 1 1 d D . .
C201 C 0.14650(16) 0.2547(12) 0.1916(7) 0.037(11) Uiso 0.443(18) 1 d PD A 1
H20A H 0.1434 0.2839 0.1533 0.048 Uiso 0.443(18) 1 calc PR A 1
H20B H 0.1437 0.2073 0.1795 0.048 Uiso 0.443(18) 1 calc PR A 1
C202 C 0.14266(17) 0.3545(6) 0.2574(12) 0.062(13) Uiso 0.443(18) 1 d PD A 1
H20C H 0.1375 0.3736 0.2905 0.081 Uiso 0.443(18) 1 calc PR A 1
H20D H 0.1394 0.3790 0.2163 0.081 Uiso 0.443(18) 1 calc PR A 1
C203 C 0.14379(16) 0.2398(13) 0.3128(8) 0.057(12) Uiso 0.443(18) 1 d PD A 1
H20E H 0.1411 0.1913 0.3076 0.074 Uiso 0.443(18) 1 calc PR A 1
H20F H 0.1389 0.2594 0.3466 0.074 Uiso 0.443(18) 1 calc PR A 1
C204 C 0.16395(15) 0.2596(10) 0.2136(8) 0.046(13) Uiso 0.443(18) 1 d PD A 1
H204 H 0.1689 0.2410 0.1788 0.055 Uiso 0.443(18) 1 calc PR A 1
C205 C 0.15992(18) 0.3654(8) 0.2800(10) 0.071(13) Uiso 0.443(18) 1 d PD A 1
H205 H 0.1621 0.4148 0.2871 0.085 Uiso 0.443(18) 1 calc PR A 1
C206 C 0.16123(16) 0.2471(11) 0.3341(7) 0.066(13) Uiso 0.443(18) 1 d PD A 1
H206 H 0.1646 0.2213 0.3750 0.079 Uiso 0.443(18) 1 calc PR A 1
C207 C 0.1680(2) 0.3369(11) 0.2257(11) 0.13(2) Uiso 0.443(18) 1 d PD A 1
H20G H 0.1651 0.3630 0.1853 0.171 Uiso 0.443(18) 1 calc PR A 1
H20H H 0.1786 0.3416 0.2395 0.171 Uiso 0.443(18) 1 calc PR A 1
C208 C 0.1649(2) 0.3250(12) 0.3450(8) 0.083(14) Uiso 0.443(18) 1 d PD A 1
H20I H 0.1598 0.3431 0.3790 0.107 Uiso 0.443(18) 1 calc PR A 1
H20J H 0.1755 0.3308 0.3597 0.107 Uiso 0.443(18) 1 calc PR A 1
C209 C 0.1685(2) 0.2175(10) 0.2778(11) 0.087(15) Uiso 0.443(18) 1 d PD A 1
H20K H 0.1655 0.1696 0.2699 0.113 Uiso 0.443(18) 1 calc PR A 1
H20L H 0.1792 0.2185 0.2909 0.113 Uiso 0.443(18) 1 calc PR A 1
C301 C 0.14598(17) 0.3294(11) 0.2068(10) 0.102(13) Uiso 0.557(18) 1 d PD A 2
H30A H 0.1426 0.3758 0.2141 0.132 Uiso 0.557(18) 1 calc PR A 2
H30B H 0.1431 0.3185 0.1603 0.132 Uiso 0.557(18) 1 calc PR A 2
C302 C 0.14334(15) 0.2908(13) 0.3216(6) 0.071(11) Uiso 0.557(18) 1 d PD A 2
H30C H 0.1387 0.2566 0.3459 0.092 Uiso 0.557(18) 1 calc PR A 2
H30D H 0.1400 0.3364 0.3325 0.092 Uiso 0.557(18) 1 calc PR A 2
C303 C 0.14375(17) 0.2051(7) 0.2327(11) 0.076(11) Uiso 0.557(18) 1 d PD A 2
H30E H 0.1406 0.1952 0.1861 0.099 Uiso 0.557(18) 1 calc PR A 2
H30F H 0.1391 0.1716 0.2577 0.099 Uiso 0.557(18) 1 calc PR A 2
C304 C 0.16349(16) 0.3259(9) 0.2270(9) 0.082(14) Uiso 0.557(18) 1 d PD A 2
H304 H 0.1681 0.3602 0.2019 0.099 Uiso 0.557(18) 1 calc PR A 2
C305 C 0.16083(15) 0.2862(10) 0.3421(6) 0.071(10) Uiso 0.557(18) 1 d PD A 2
H305 H 0.1638 0.2954 0.3894 0.085 Uiso 0.557(18) 1 calc PR A 2
C306 C 0.16121(17) 0.1981(8) 0.2511(10) 0.119(15) Uiso 0.557(18) 1 d PD A 2
H306 H 0.1643 0.1513 0.2409 0.143 Uiso 0.557(18) 1 calc PR A 2
C307 C 0.1677(2) 0.3410(10) 0.3017(10) 0.134(16) Uiso 0.557(18) 1 d PD A 2
H30G H 0.1641 0.3867 0.3110 0.174 Uiso 0.557(18) 1 calc PR A 2
H30H H 0.1784 0.3406 0.3147 0.174 Uiso 0.557(18) 1 calc PR A 2
C308 C 0.1658(2) 0.2125(10) 0.3258(9) 0.091(12) Uiso 0.557(18) 1 d PD A 2
H30I H 0.1764 0.2084 0.3385 0.119 Uiso 0.557(18) 1 calc PR A 2
H30J H 0.1612 0.1786 0.3506 0.119 Uiso 0.557(18) 1 calc PR A 2
C309 C 0.1684(2) 0.2522(12) 0.2113(10) 0.15(2) Uiso 0.557(18) 1 d PD A 2
H30K H 0.1791 0.2486 0.2224 0.189 Uiso 0.557(18) 1 calc PR A 2
H30L H 0.1655 0.2430 0.1644 0.189 Uiso 0.557(18) 1 calc PR A 2
C158 C 0.01478(19) 0.2361(7) -0.0201(8) 0.037(5) Uiso 1 1 d . B .
C159 C 0.00069(9) 0.2243(5) -0.0664(5) 0.034(4) Uiso 1 1 d D . .
C401 C -0.00219(18) 0.2837(9) -0.1157(9) 0.088(12) Uiso 0.56(2) 1 d PD B 1
H40A H 0.0057 0.2856 -0.1418 0.115 Uiso 0.56(2) 1 calc PR B 1
H40B H -0.0023 0.3273 -0.0924 0.115 Uiso 0.56(2) 1 calc PR B 1
C402 C 0.00088(14) 0.1547(7) -0.1013(9) 0.041(9) Uiso 0.56(2) 1 d PD B 1
H40C H 0.0028 0.1179 -0.0687 0.054 Uiso 0.56(2) 1 calc PR B 1
H40D H 0.0088 0.1543 -0.1271 0.054 Uiso 0.56(2) 1 calc PR B 1
C403 C -0.01130(13) 0.2214(12) -0.0239(6) 0.066(10) Uiso 0.56(2) 1 d PD B 1
H40E H -0.0113 0.2641 0.0009 0.085 Uiso 0.56(2) 1 calc PR B 1
H40F H -0.0093 0.1834 0.0073 0.085 Uiso 0.56(2) 1 calc PR B 1
C404 C -0.01769(17) 0.2719(8) -0.1627(8) 0.081(11) Uiso 0.56(2) 1 d PD B 1
H404 H -0.0196 0.3096 -0.1950 0.098 Uiso 0.56(2) 1 calc PR B 1
C405 C -0.01454(13) 0.1417(7) -0.1482(7) 0.027(8) Uiso 0.56(2) 1 d PD B 1
H405 H -0.0143 0.0974 -0.1713 0.033 Uiso 0.56(2) 1 calc PR B 1
C406 C -0.02705(11) 0.2106(9) -0.0689(7) 0.053(9) Uiso 0.56(2) 1 d PD B 1
H406 H -0.0348 0.2100 -0.0416 0.063 Uiso 0.56(2) 1 calc PR B 1
C407 C -0.0172(2) 0.2018(10) -0.1984(6) 0.081(11) Uiso 0.56(2) 1 d PD B 1
H40G H -0.0093 0.2027 -0.2242 0.105 Uiso 0.56(2) 1 calc PR B 1
H40H H -0.0265 0.1945 -0.2284 0.105 Uiso 0.56(2) 1 calc PR B 1
C408 C -0.02679(16) 0.1407(7) -0.1053(8) 0.032(8) Uiso 0.56(2) 1 d PD B 1
H40I H -0.0249 0.1033 -0.0734 0.041 Uiso 0.56(2) 1 calc PR B 1
H40J H -0.0363 0.1326 -0.1331 0.041 Uiso 0.56(2) 1 calc PR B 1
C409 C -0.02977(17) 0.2710(8) -0.1189(10) 0.088(12) Uiso 0.56(2) 1 d PD B 1
H40K H -0.0394 0.2659 -0.1465 0.115 Uiso 0.56(2) 1 calc PR B 1
H40L H -0.0296 0.3146 -0.0953 0.115 Uiso 0.56(2) 1 calc PR B 1
C501 C 0.00168(17) 0.2497(14) -0.1356(7) 0.072(14) Uiso 0.44(2) 1 d PD B 2
H50A H 0.0096 0.2254 -0.1518 0.093 Uiso 0.44(2) 1 calc PR B 2
H50B H 0.0040 0.2988 -0.1342 0.093 Uiso 0.44(2) 1 calc PR B 2
C502 C -0.0029(2) 0.1472(6) -0.0667(13) 0.081(15) Uiso 0.44(2) 1 d PD B 2
H50C H -0.0035 0.1323 -0.0223 0.105 Uiso 0.44(2) 1 calc PR B 2
H50D H 0.0049 0.1211 -0.0815 0.105 Uiso 0.44(2) 1 calc PR B 2
C503 C -0.01142(14) 0.2648(12) -0.0413(9) 0.056(13) Uiso 0.44(2) 1 d PD B 2
H50E H -0.0091 0.3138 -0.0405 0.073 Uiso 0.44(2) 1 calc PR B 2
H50F H -0.0119 0.2504 0.0034 0.073 Uiso 0.44(2) 1 calc PR B 2
C504 C -0.01357(17) 0.2367(11) -0.1838(5) 0.046(12) Uiso 0.44(2) 1 d PD B 2
H504 H -0.0129 0.2524 -0.2284 0.055 Uiso 0.44(2) 1 calc PR B 2
C505 C -0.0182(2) 0.1329(7) -0.1143(11) 0.080(14) Uiso 0.44(2) 1 d PD B 2
H505 H -0.0204 0.0832 -0.1152 0.096 Uiso 0.44(2) 1 calc PR B 2
C506 C -0.02697(12) 0.2522(11) -0.0873(8) 0.025(10) Uiso 0.44(2) 1 d PD B 2
H506 H -0.0347 0.2780 -0.0704 0.030 Uiso 0.44(2) 1 calc PR B 2
C507 C -0.0168(2) 0.1581(11) -0.1843(10) 0.082(14) Uiso 0.44(2) 1 d PD B 2
H50G H -0.0260 0.1486 -0.2144 0.107 Uiso 0.44(2) 1 calc PR B 2
H50H H -0.0089 0.1331 -0.1997 0.107 Uiso 0.44(2) 1 calc PR B 2
C508 C -0.03041(19) 0.1737(12) -0.0878(11) 0.089(15) Uiso 0.44(2) 1 d PD B 2
H50I H -0.0399 0.1650 -0.1156 0.116 Uiso 0.44(2) 1 calc PR B 2
H50J H -0.0309 0.1583 -0.0435 0.116 Uiso 0.44(2) 1 calc PR B 2
C509 C -0.0258(2) 0.2773(9) -0.1575(9) 0.038(11) Uiso 0.44(2) 1 d PD B 2
H50K H -0.0236 0.3264 -0.1565 0.049 Uiso 0.44(2) 1 calc PR B 2
H50L H -0.0353 0.2704 -0.1866 0.049 Uiso 0.44(2) 1 calc PR B 2
C901 C 0.2575(2) 0.8314(10) 0.9790(9) 0.093(6) Uiso 1 1 d . . .
H901 H 0.2583 0.7926 0.9531 0.111 Uiso 1 1 calc R . .
C902 C 0.2701(2) 0.8604(10) 1.0128(9) 0.097(6) Uiso 1 1 d . . .
H902 H 0.2794 0.8435 1.0092 0.116 Uiso 1 1 calc R . .
C903 C 0.2683(2) 0.9169(10) 1.0533(9) 0.095(6) Uiso 1 1 d . . .
H903 H 0.2764 0.9387 1.0783 0.114 Uiso 1 1 calc R . .
C904 C 0.2543(2) 0.9388(10) 1.0549(9) 0.089(6) Uiso 1 1 d . . .
H904 H 0.2533 0.9754 1.0832 0.106 Uiso 1 1 calc R . .
C905 C 0.2419(2) 0.9132(10) 1.0201(9) 0.095(6) Uiso 1 1 d . . .
H905 H 0.2326 0.9319 1.0218 0.113 Uiso 1 1 calc R . .
C906 C 0.2438(2) 0.8567(11) 0.9813(10) 0.101(7) Uiso 1 1 d . . .
H906 H 0.2355 0.8357 0.9563 0.121 Uiso 1 1 calc R . .
C801 C 0.22322(18) 0.2665(7) 0.3237(7) 0.120(8) Uiso 1 1 d G . .
H801 H 0.2217 0.2865 0.3658 0.145 Uiso 1 1 calc R . .
C805 C 0.21170(14) 0.2578(7) 0.2747(8) 0.110(7) Uiso 1 1 d G . .
H805 H 0.2017 0.2714 0.2808 0.132 Uiso 1 1 calc R . .
C803 C 0.21377(15) 0.2306(7) 0.2173(7) 0.103(7) Uiso 1 1 d G . .
H803 H 0.2053 0.2242 0.1814 0.124 Uiso 1 1 calc R . .
C802 C 0.22737(17) 0.2121(7) 0.2089(6) 0.111(7) Uiso 1 1 d G . .
H802 H 0.2289 0.1921 0.1669 0.134 Uiso 1 1 calc R . .
C804 C 0.23889(14) 0.2208(7) 0.2580(8) 0.121(8) Uiso 1 1 d G . .
H804 H 0.2489 0.2072 0.2518 0.145 Uiso 1 1 calc R . .
C806 C 0.23682(16) 0.2480(7) 0.3153(7) 0.108(7) Uiso 1 1 d G . .
H806 H 0.2453 0.2544 0.3513 0.130 Uiso 1 1 calc R . .

loop_
_atom_site_aniso_label
_atom_site_aniso_U_11
_atom_site_aniso_U_22
_atom_site_aniso_U_33
_atom_site_aniso_U_23
_atom_site_aniso_U_13
_atom_site_aniso_U_12
Ca1 0.045(2) 0.057(2) 0.033(2) 0.0090(18) 0.0090(17) 0.0099(18)
Ca2 0.045(2) 0.040(2) 0.049(2) 0.0046(18) 0.0057(17) 0.0024(17)
Ca3 0.032(2) 0.037(2) 0.0196(19) -0.0037(15) 0.0044(15) -0.0010(16)
Ca4 0.033(2) 0.028(2) 0.0250(19) -0.0041(15) 0.0028(15) -0.0006(15)
Si1 0.072(4) 0.057(4) 0.049(3) 0.008(3) 0.002(3) -0.013(3)
Si2 0.061(4) 0.061(4) 0.060(4) 0.008(3) 0.001(3) -0.006(3)
Si3 0.049(3) 0.052(3) 0.040(3) -0.004(3) 0.010(3) 0.003(3)
Si4 0.069(4) 0.070(4) 0.044(3) -0.004(3) 0.013(3) 0.016(3)
Si5 0.050(3) 0.031(3) 0.032(3) -0.006(2) -0.004(2) 0.007(2)
Si6 0.049(3) 0.056(3) 0.027(3) 0.010(2) 0.000(2) -0.004(3)
Si7 0.043(3) 0.039(3) 0.040(3) -0.002(2) 0.015(2) -0.007(2)
Si8 0.040(3) 0.053(3) 0.036(3) 0.001(2) 0.014(2) -0.008(2)
P1 0.059(4) 0.040(3) 0.042(3) -0.002(2) 0.017(3) -0.003(2)
P2 0.051(3) 0.042(3) 0.036(3) 0.002(2) 0.002(2) 0.003(3)
P3 0.048(3) 0.038(3) 0.040(3) 0.004(2) 0.008(3) 0.002(2)
P4 0.050(3) 0.045(3) 0.033(3) -0.002(2) 0.007(2) 0.000(3)
P5 0.037(3) 0.030(3) 0.022(3) -0.004(2) 0.008(2) -0.002(2)
P6 0.039(3) 0.038(3) 0.018(2) -0.003(2) 0.009(2) -0.010(2)
P7 0.037(3) 0.029(3) 0.020(2) -0.001(2) 0.005(2) -0.002(2)
P8 0.034(3) 0.031(3) 0.020(2) 0.002(2) 0.004(2) 0.003(2)
N1 0.017(8) 0.058(9) 0.059(9) -0.009(7) -0.012(7) -0.021(7)
N2 0.045(8) 0.043(8) 0.038(8) 0.007(7) 0.018(7) -0.029(7)
N3 0.045(8) 0.050(9) 0.046(9) -0.003(7) 0.022(7) 0.000(7)
N4 0.037(8) 0.051(9) 0.032(8) 0.001(7) 0.006(6) 0.033(7)
N5 0.036(8) 0.036(8) 0.017(7) -0.009(6) -0.003(7) -0.005(7)
N7 0.028(8) 0.027(7) 0.032(7) -0.011(6) 0.018(6) -0.008(6)
N8 0.033(8) 0.044(8) 0.009(7) -0.003(6) 0.007(6) -0.007(7)
N9 0.048(11) 0.071(11) 0.079(11) -0.020(8) 0.004(8) 0.003(8)
N10 0.079(11) 0.076(11) 0.059(10) -0.002(8) 0.016(8) 0.003(10)
N11 0.035(10) 0.115(13) 0.028(8) -0.004(8) 0.009(7) -0.003(8)
N12 0.054(9) 0.036(9) 0.032(8) -0.004(6) 0.003(8) -0.004(7)

loop_
_atom_type_symbol
_atom_type_description
_atom_type_scat_dispersion_real
_atom_type_scat_dispersion_imag
_atom_type_scat_source
C C 0.0033 0.0016 'International Tables Vol C Tables 4.2.6.8 and 6.1.1.4'
H H 0.0000 0.0000 'International Tables Vol C Tables 4.2.6.8 and 6.1.1.4'
N N 0.0061 0.0033 'International Tables Vol C Tables 4.2.6.8 and 6.1.1.4'
Si Si 0.0817 0.0704 'International Tables Vol C Tables 4.2.6.8 and 6.1.1.4'
P P 0.1023 0.0942 'International Tables Vol C Tables 4.2.6.8 and 6.1.1.4'
Ca Ca 0.2262 0.3064 'International Tables Vol C Tables 4.2.6.8 and 6.1.1.4'

loop_
_geom_angle_atom_site_label_1
_geom_angle_atom_site_label_2
_geom_angle_atom_site_label_3
_geom_angle
N2 Ca1 N4 153.7(4)
N2 Ca1 N10 86.5(4)
N4 Ca1 N10 89.4(4)
N2 Ca1 C32 119.9(4)
N4 Ca1 C32 64.9(4)
N10 Ca1 C32 153.2(4)
N2 Ca1 C1 66.5(4)
N4 Ca1 C1 139.5(4)
N10 Ca1 C1 102.8(4)
C32 Ca1 C1 93.0(4)
N2 Ca1 P2 31.9(3)
N4 Ca1 P2 174.4(3)
N10 Ca1 P2 92.2(3)
C32 Ca1 P2 112.6(3)
C1 Ca1 P2 34.9(3)
N2 Ca1 P4 145.8(3)
N4 Ca1 P4 31.0(3)
N10 Ca1 P4 120.3(3)
C32 Ca1 P4 33.9(3)
C1 Ca1 P4 120.7(3)
P2 Ca1 P4 146.46(15)
N2 Ca1 Ca2 100.3(3)
N4 Ca1 Ca2 99.9(3)
N10 Ca1 Ca2 138.5(3)
C32 Ca1 Ca2 47.2(3)
C1 Ca1 Ca2 46.8(3)
P2 Ca1 Ca2 75.37(11)
P4 Ca1 Ca2 74.39(11)
N2 Ca1 Si2 25.0(3)
N4 Ca1 Si2 128.8(3)
N10 Ca1 Si2 84.4(3)
C32 Ca1 Si2 117.2(3)
C1 Ca1 Si2 91.1(3)
P2 Ca1 Si2 56.77(13)
P4 Ca1 Si2 129.02(15)
Ca2 Ca1 Si2 117.71(13)
N3 Ca2 N1 163.5(4)
N3 Ca2 N9 87.4(4)
N1 Ca2 N9 91.8(4)
N3 Ca2 C1 113.0(4)
N1 Ca2 C1 65.3(4)
N9 Ca2 C1 156.5(5)
N3 Ca2 C32 66.2(4)
N1 Ca2 C32 129.6(4)
N9 Ca2 C32 104.6(4)
C1 Ca2 C32 94.8(4)
N3 Ca2 P3 31.9(3)
N1 Ca2 P3 164.2(3)
N9 Ca2 P3 93.5(3)
C1 Ca2 P3 110.0(3)
C32 Ca2 P3 34.6(3)
N3 Ca2 P1 143.2(3)
N1 Ca2 P1 31.7(3)
N9 Ca2 P1 123.1(3)
C1 Ca2 P1 33.7(3)
C32 Ca2 P1 117.4(3)
P3 Ca2 P1 142.39(15)
N3 Ca2 Ca1 96.3(3)
N1 Ca2 Ca1 93.8(3)
N9 Ca2 Ca1 145.2(3)
C1 Ca2 Ca1 48.1(3)
C32 Ca2 Ca1 47.7(3)
P3 Ca2 Ca1 73.54(11)
P1 Ca2 Ca1 71.04(11)
N3 Ca2 Si3 23.9(3)
N1 Ca2 Si3 141.3(3)
N9 Ca2 Si3 74.1(3)
C1 Ca2 Si3 120.1(3)
C32 Ca2 Si3 89.1(3)
P3 Ca2 Si3 54.51(12)
P1 Ca2 Si3 138.21(14)
Ca1 Ca2 Si3 118.49(12)
N6 Ca3 N8 174.6(4)
N6 Ca3 N11 88.0(3)
N8 Ca3 N11 89.2(4)
N6 Ca3 C116 114.0(4)
N8 Ca3 C116 65.5(4)
N11 Ca3 C116 138.0(4)
N6 Ca3 C85 66.0(4)
N8 Ca3 C85 119.3(4)
N11 Ca3 C85 127.1(4)
C116 Ca3 C85 94.9(4)
N6 Ca3 P6 32.2(3)
N8 Ca3 P6 153.3(3)
N11 Ca3 P6 104.6(3)
C116 Ca3 P6 112.8(3)
C85 Ca3 P6 34.7(3)
N6 Ca3 P8 147.2(3)
N8 Ca3 P8 31.5(3)
N11 Ca3 P8 112.8(3)
C116 Ca3 P8 34.2(3)
C85 Ca3 P8 113.1(3)
P6 Ca3 P8 142.56(14)
N6 Ca3 Ca4 96.9(2)
N8 Ca3 Ca4 86.6(2)
N11 Ca3 Ca4 169.8(3)
C116 Ca3 Ca4 47.2(3)
C85 Ca3 Ca4 48.6(3)
P6 Ca3 Ca4 75.84(10)
P8 Ca3 Ca4 67.08(9)
N7 Ca4 N5 153.0(4)
N7 Ca4 N12 83.8(3)
N5 Ca4 N12 88.7(3)
N7 Ca4 C116 65.5(4)
N5 Ca4 C116 141.2(4)
N12 Ca4 C116 107.4(4)
N7 Ca4 C85 121.0(4)
N5 Ca4 C85 64.9(4)
N12 Ca4 C85 153.5(4)
C116 Ca4 C85 92.7(4)
N7 Ca4 P7 32.0(2)
N5 Ca4 P7 175.0(3)
N12 Ca4 P7 92.4(3)
C116 Ca4 P7 34.0(3)
C85 Ca4 P7 113.6(3)
N7 Ca4 P5 148.4(3)
N5 Ca4 P5 31.6(2)
N12 Ca4 P5 120.1(3)
C116 Ca4 P5 118.9(3)
C85 Ca4 P5 33.4(3)
P7 Ca4 P5 146.39(13)
N7 Ca4 Ca3 99.7(3)
N5 Ca4 Ca3 101.2(3)
N12 Ca4 Ca3 145.0(3)
C116 Ca4 Ca3 46.6(3)
C85 Ca4 Ca3 47.0(3)
P7 Ca4 Ca3 75.19(10)
P5 Ca4 Ca3 73.00(10)
N7 Ca4 Si7 22.6(2)
N5 Ca4 Si7 130.5(3)
N12 Ca4 Si7 81.3(3)
C116 Ca4 Si7 87.5(3)
C85 Ca4 Si7 117.5(3)
P7 Ca4 Si7 54.47(11)
P5 Ca4 Si7 133.14(12)
Ca3 Ca4 Si7 114.45(11)
N1 Si1 C3 116.8(7)
N1 Si1 C2 110.1(8)
C3 Si1 C2 106.6(9)
N1 Si1 C4 110.3(7)
C3 Si1 C4 106.0(8)
C2 Si1 C4 106.5(8)
N2 Si2 C5 106.1(7)
N2 Si2 C7 115.1(8)
C5 Si2 C7 105.1(8)
N2 Si2 C6 114.9(7)
C5 Si2 C6 108.3(8)
C7 Si2 C6 106.8(8)
N2 Si2 Ca1 36.4(4)
C5 Si2 Ca1 70.6(6)
C7 Si2 Ca1 117.2(6)
C6 Si2 Ca1 134.8(6)
N3 Si3 C35 106.7(7)
N3 Si3 C34 113.7(7)
C35 Si3 C34 107.9(7)
N3 Si3 C33 113.9(6)
C35 Si3 C33 108.7(7)
C34 Si3 C33 105.7(7)
N3 Si3 Ca2 33.9(4)
C35 Si3 Ca2 74.8(5)
C34 Si3 Ca2 136.1(5)
C33 Si3 Ca2 114.9(5)
N4 Si4 C37 109.8(7)
N4 Si4 C38 109.3(6)
C37 Si4 C38 107.1(8)
N4 Si4 C36 117.2(7)
C37 Si4 C36 107.5(8)
C38 Si4 C36 105.5(8)
N5 Si5 C86 111.8(6)
N5 Si5 C88 109.9(6)
C86 Si5 C88 107.1(6)
N5 Si5 C87 116.5(6)
C86 Si5 C87 104.6(7)
C88 Si5 C87 106.3(7)
N6 Si6 C91 108.5(6)
N6 Si6 C89 113.0(6)
C91 Si6 C89 108.6(7)
N6 Si6 C90 115.8(7)
C91 Si6 C90 104.4(7)
C89 Si6 C90 106.1(7)
N7 Si7 C117 114.3(6)
N7 Si7 C119 106.7(6)
C117 Si7 C119 107.6(7)
N7 Si7 C118 114.8(6)
C117 Si7 C118 106.8(7)
C119 Si7 C118 106.0(7)
N7 Si7 Ca4 33.1(4)
C117 Si7 Ca4 119.0(5)
C119 Si7 Ca4 74.3(4)
C118 Si7 Ca4 132.0(5)
N8 Si8 C120 109.8(6)
N8 Si8 C121 112.0(6)
C120 Si8 C121 108.4(7)
N8 Si8 C122 114.9(6)
C120 Si8 C122 105.6(7)
C121 Si8 C122 105.7(7)
N1 P1 C1 108.6(7)
N1 P1 C8 106.9(6)
C1 P1 C8 114.4(7)
N1 P1 C14 109.1(6)
C1 P1 C14 112.3(7)
C8 P1 C14 105.3(7)
N1 P1 Ca2 52.3(4)
C1 P1 Ca2 56.5(5)
C8 P1 Ca2 122.9(5)
C14 P1 Ca2 131.1(5)
N2 P2 C1 109.9(6)
N2 P2 C26 109.0(6)
C1 P2 C26 115.2(7)
N2 P2 C20 108.9(6)
C1 P2 C20 112.9(6)
C26 P2 C20 100.4(6)
N2 P2 Ca1 51.2(4)
C1 P2 Ca1 59.2(5)
C26 P2 Ca1 124.0(5)
C20 P2 Ca1 134.6(5)
N3 P3 C32 108.0(6)
N3 P3 C39 109.4(6)
C32 P3 C39 114.4(7)
N3 P3 C45 109.2(6)
C32 P3 C45 112.0(6)
C39 P3 C45 103.7(7)
N3 P3 Ca2 50.9(4)
C32 P3 Ca2 57.7(5)
C39 P3 Ca2 122.1(5)
C45 P3 Ca2 133.5(5)
N4 P4 C32 108.7(6)
N4 P4 C57 109.9(6)
C32 P4 C57 110.7(7)
N4 P4 C51 107.5(6)
C32 P4 C51 115.2(7)
C57 P4 C51 104.7(7)
N4 P4 Ca1 51.5(4)
C32 P4 Ca1 57.3(5)
C57 P4 Ca1 129.1(5)
C51 P4 Ca1 125.5(5)
N5 P5 C85 110.9(6)
N5 P5 C98 107.5(6)
C85 P5 C98 114.5(6)
N5 P5 C92 108.8(6)
C85 P5 C92 110.7(6)
C98 P5 C92 104.0(6)
N5 P5 Ca4 51.6(4)
C85 P5 Ca4 59.5(4)
C98 P5 Ca4 132.8(4)
C92 P5 Ca4 122.3(4)
N6 P6 C85 109.4(6)
N6 P6 C104 109.7(6)
C85 P6 C104 114.0(6)
N6 P6 C110 108.2(6)
C85 P6 C110 113.5(6)
C104 P6 C110 101.7(6)
N6 P6 Ca3 52.5(4)
C85 P6 Ca3 58.8(4)
C104 P6 Ca3 142.0(5)
C110 P6 Ca3 115.5(4)
N7 P7 C116 110.0(6)
N7 P7 C129 107.6(6)
C116 P7 C129 114.4(6)
N7 P7 C123 109.4(5)
C116 P7 C123 115.1(6)
C129 P7 C123 99.7(6)
N7 P7 Ca4 52.3(4)
C116 P7 Ca4 58.7(4)
C129 P7 Ca4 137.1(5)
C123 P7 Ca4 122.0(4)
N8 P8 C116 108.8(5)
N8 P8 C135 107.7(6)
C116 P8 C135 115.0(6)
N8 P8 C141 108.0(6)
C116 P8 C141 111.3(6)
C135 P8 C141 105.8(6)
N8 P8 Ca3 52.2(3)
C116 P8 Ca3 57.1(4)
C135 P8 Ca3 122.1(4)
C141 P8 Ca3 131.4(4)
P1 N1 Si1 130.8(8)
P1 N1 Ca2 96.0(5)
Si1 N1 Ca2 130.4(6)
P2 N2 Si2 144.1(7)
P2 N2 Ca1 96.9(5)
Si2 N2 Ca1 118.7(5)
P3 N3 Si3 134.5(7)
P3 N3 Ca2 97.2(5)
Si3 N3 Ca2 122.2(6)
P4 N4 Si4 132.1(7)
P4 N4 Ca1 97.5(5)
Si4 N4 Ca1 130.3(6)
P5 N5 Si5 131.3(7)
P5 N5 Ca4 96.8(5)
Si5 N5 Ca4 130.2(5)
P6 N6 Si6 131.8(6)
P6 N6 Ca3 95.4(5)
Si6 N6 Ca3 132.9(5)
P7 N7 Si7 139.4(7)
P7 N7 Ca4 95.8(4)
Si7 N7 Ca4 124.3(5)
P8 N8 Si8 130.2(6)
P8 N8 Ca3 96.3(4)
Si8 N8 Ca3 131.2(5)
C63 N9 Ca2 168.8(13)
C74 N10 Ca1 169.3(13)
C147 N11 Ca3 175.7(13)
C158 N12 Ca4 165.3(11)
P1 C1 P2 129.4(8)
P1 C1 Ca2 89.8(6)
P2 C1 Ca2 136.8(7)
P1 C1 Ca1 123.8(7)
P2 C1 Ca1 85.9(5)
Ca2 C1 Ca1 85.1(4)
C9 C8 C13 120.3(14)
C9 C8 P1 114.1(11)
C13 C8 P1 125.5(12)
C8 C9 C10 118.7(16)
C11 C10 C9 119.3(18)
C10 C11 C12 122(2)
C11 C12 C13 121.2(19)
C12 C13 C8 118.9(16)
C15 C14 C19 119.1(15)
C15 C14 P1 124.1(12)
C19 C14 P1 116.7(12)
C14 C15 C16 122.0(16)
C17 C16 C15 116.4(17)
C16 C17 C18 125.6(18)
C17 C18 C19 116.1(17)
C14 C19 C18 120.8(16)
C21 C20 C25 118.6(14)
C21 C20 P2 121.1(11)
C25 C20 P2 120.1(11)
C20 C21 C22 123.1(15)
C23 C22 C21 116.5(16)
C24 C23 C22 122.4(17)
C23 C24 C25 119.1(16)
C20 C25 C24 120.1(14)
C31 C26 C27 119.6(13)
C31 C26 P2 119.3(11)
C27 C26 P2 121.1(10)
C26 C27 C28 118.2(13)
C29 C28 C27 121.5(15)
C28 C29 C30 120.8(16)
C29 C30 C31 118.4(15)
C26 C31 C30 121.3(14)
P4 C32 P3 127.8(8)
P4 C32 Ca2 135.7(7)
P3 C32 Ca2 87.7(5)
P4 C32 Ca1 88.8(6)
P3 C32 Ca1 129.5(7)
Ca2 C32 Ca1 85.1(4)
C44 C39 C40 115.8(13)
C44 C39 P3 118.3(11)
C40 C39 P3 125.8(11)
C41 C40 C39 122.7(15)
C42 C41 C40 119.0(17)
C41 C42 C43 123.4(17)
C42 C43 C44 116.7(15)
C39 C44 C43 122.4(15)
C50 C45 C46 118.4(13)
C50 C45 P3 118.9(11)
C46 C45 P3 122.6(11)
C47 C46 C45 121.4(14)
C46 C47 C48 120.1(15)
C49 C48 C47 118.3(15)
C48 C49 C50 122.4(15)
C49 C50 C45 119.3(14)
C56 C51 C52 121.9(14)
C56 C51 P4 116.1(11)
C52 C51 P4 121.8(11)
C51 C52 C53 117.3(15)
C54 C53 C52 120.6(17)
C53 C54 C55 121.6(17)
C54 C55 C56 118.9(16)
C51 C56 C55 119.7(14)
C62 C57 C58 117.2(16)
C62 C57 P4 124.0(13)
C58 C57 P4 118.7(12)
C57 C58 C59 121.3(16)
C60 C59 C58 122.1(17)
C61 C60 C59 116.7(19)
C60 C61 C62 119.9(19)
C57 C62 C61 122.3(17)
N9 C63 C64 179.3(19)
C63 C64 C67 109.9(12)
C63 C64 C66 111.5(12)
C67 C64 C66 109.4(12)
C63 C64 C65 110.3(12)
C67 C64 C65 108.1(12)
C66 C64 C65 107.6(12)
C64 C65 C68 109.1(13)
C64 C66 C69 109.5(13)
C64 C67 C70 111.5(13)
C71 C68 C73 109.3(14)
C71 C68 C65 109.7(13)
C73 C68 C65 107.4(13)
C71 C69 C72 111.6(15)
C71 C69 C66 106.9(14)
C72 C69 C66 107.3(14)
C73 C70 C72 114.3(14)
C73 C70 C67 106.3(13)
C72 C70 C67 107.2(13)
C68 C71 C69 113.4(15)
C70 C72 C69 110.6(15)
C70 C73 C68 110.6(14)
N10 C74 C75 174.8(18)
C74 C75 C78 108.1(13)
C74 C75 C77 110.6(13)
C78 C75 C77 109.6(12)
C74 C75 C76 110.4(13)
C78 C75 C76 109.7(13)
C77 C75 C76 108.3(12)
C75 C76 C79 109.7(13)
C75 C77 C81 111.1(13)
C75 C78 C83 108.7(13)
C80 C79 C84 110.4(14)
C80 C79 C76 108.2(14)
C84 C79 C76 107.4(13)
C79 C80 C81 111.7(13)
C82 C81 C80 109.7(13)
C82 C81 C77 108.3(13)
C80 C81 C77 107.3(12)
C81 C82 C83 111.6(14)
C84 C83 C82 108.6(14)
C84 C83 C78 109.4(14)
C82 C83 C78 108.6(14)
C83 C84 C79 111.9(15)
P5 C85 P6 129.8(8)
P5 C85 Ca3 132.9(6)
P6 C85 Ca3 86.5(5)
P5 C85 Ca4 87.1(5)
P6 C85 Ca4 133.5(7)
Ca3 C85 Ca4 84.4(4)
C93 C92 C97 117.2(13)
C93 C92 P5 122.4(10)
C97 C92 P5 120.3(10)
C92 C93 C94 122.9(14)
C95 C94 C93 117.3(14)
C96 C95 C94 121.2(15)
C95 C96 C97 120.9(15)
C96 C97 C92 120.5(14)
C103 C98 C99 117.5(12)
C103 C98 P5 125.1(10)
C99 C98 P5 117.3(10)
C98 C99 C100 121.5(14)
C101 C100 C99 119.0(14)
C102 C101 C100 120.4(15)
C101 C102 C103 120.7(14)
C98 C103 C102 120.9(13)
C105 C104 C109 118.8(13)
C105 C104 P6 120.2(11)
C109 C104 P6 121.0(11)
C104 C105 C106 121.4(15)
C107 C106 C105 119.5(18)
C108 C107 C106 120.4(18)
C107 C108 C109 120.3(17)
C108 C109 C104 119.4(14)
C111 C110 C115 121.0(13)
C111 C110 P6 122.1(10)
C115 C110 P6 116.8(10)
C110 C111 C112 119.8(14)
C113 C112 C111 117.8(16)
C114 C113 C112 123.1(17)
C113 C114 C115 119.6(16)
C110 C115 C114 118.6(14)
P7 C116 P8 129.6(7)
P7 C116 Ca3 140.0(6)
P8 C116 Ca3 88.7(5)
P7 C116 Ca4 87.3(5)
P8 C116 Ca4 114.5(6)
Ca3 C116 Ca4 86.1(4)
C128 C123 C124 119.6(12)
C128 C123 P7 119.7(10)
C124 C123 P7 120.7(10)
C125 C124 C123 120.8(13)
C126 C125 C124 120.3(14)
C125 C126 C127 119.7(14)
C126 C127 C128 120.1(14)
C123 C128 C127 119.5(13)
C134 C129 C130 116.9(15)
C134 C129 P7 120.4(13)
C130 C129 P7 122.8(11)
C131 C130 C129 123.3(15)
C132 C131 C130 119.8(19)
C131 C132 C133 123(2)
C132 C133 C134 114(2)
C129 C134 C133 122(2)
C140 C135 C136 117.0(13)
C140 C135 P8 118.3(10)
C136 C135 P8 124.4(11)
C135 C136 C137 120.4(15)
C138 C137 C136 119.1(17)
C139 C138 C137 121.9(18)
C138 C139 C140 118.5(16)
C135 C140 C139 123.0(14)
C146 C141 C142 118.3(12)
C146 C141 P8 124.7(10)
C142 C141 P8 116.6(10)
C143 C142 C141 120.2(13)
C144 C143 C142 120.3(15)
C143 C144 C145 120.5(15)
C144 C145 C146 119.7(14)
C141 C146 C145 121.0(13)
N11 C147 C148 178.7(17)
C147 C148 C201 111.8(10)
C147 C148 C301 112.4(10)
C201 C148 C301 58.1(12)
C147 C148 C302 110.5(9)
C201 C148 C302 136.7(8)
C301 C148 C302 112.3(13)
C147 C148 C303 104.1(10)
C201 C148 C303 51.8(12)
C301 C148 C303 108.6(13)
C302 C148 C303 108.5(13)
C147 C148 C202 104.8(10)
C201 C148 C202 105.0(13)
C301 C148 C202 47.8(12)
C302 C148 C202 72.3(13)
C303 C148 C202 148.5(10)
C147 C148 C203 110.5(10)
C201 C148 C203 114.9(13)
C301 C148 C203 135.3(9)
C302 C148 C203 38.5(11)
C303 C148 C203 71.5(13)
C202 C148 C203 109.2(14)
C148 C201 C204 110.0(6)
C148 C202 C205 111.2(6)
C148 C203 C206 109.2(6)
C209 C204 C207 110.3(6)
C209 C204 C201 108.6(6)
C207 C204 C201 107.8(6)
C208 C205 C207 109.8(6)
C208 C205 C202 108.3(6)
C207 C205 C202 108.8(6)
C209 C206 C208 110.9(6)
C209 C206 C203 107.8(6)
C208 C206 C203 108.0(6)
C204 C207 C205 109.2(6)
C205 C208 C206 110.0(6)
C206 C209 C204 111.2(6)
C148 C301 C304 109.9(6)
C148 C302 C305 109.7(6)
C148 C303 C306 110.5(6)
C307 C304 C309 110.6(6)
C307 C304 C301 108.4(6)
C309 C304 C301 107.7(6)
C307 C305 C308 110.5(6)
C307 C305 C302 107.8(6)
C308 C305 C302 108.4(6)
C309 C306 C308 109.9(6)
C309 C306 C303 108.9(6)
C308 C306 C303 107.9(6)
C304 C307 C305 110.6(6)
C306 C308 C305 110.1(6)
C304 C309 C306 110.0(6)
N12 C158 C159 178.0(16)
C158 C159 C503 107.9(9)
C158 C159 C403 105.7(9)
C503 C159 C403 34.9(11)
C158 C159 C401 110.0(9)
C503 C159 C401 77.8(13)
C403 C159 C401 110.7(13)
C158 C159 C502 108.4(9)
C503 C159 C502 109.5(14)
C403 C159 C502 77.8(13)
C401 C159 C502 136.2(10)
C158 C159 C501 111.3(9)
C503 C159 C501 108.6(14)
C403 C159 C501 135.8(10)
C401 C159 C501 33.6(12)
C502 C159 C501 111.1(14)
C158 C159 C402 110.9(9)
C503 C159 C402 133.1(9)
C403 C159 C402 107.9(12)
C401 C159 C402 111.4(12)
C502 C159 C402 32.7(12)
C501 C159 C402 80.6(13)
C159 C401 C404 109.3(6)
C159 C402 C405 110.1(6)
C159 C403 C406 110.1(6)
C407 C404 C409 110.6(6)
C407 C404 C401 108.4(6)
C409 C404 C401 107.6(6)
C407 C405 C408 110.3(6)
C407 C405 C402 107.8(6)
C408 C405 C402 108.3(6)
C408 C406 C409 110.5(6)
C408 C406 C403 107.9(6)
C409 C406 C403 108.3(6)
C404 C407 C405 110.7(6)
C405 C408 C406 109.9(5)
C404 C409 C406 110.4(6)
C159 C501 C504 110.0(6)
C159 C502 C505 109.8(6)
C159 C503 C506 110.6(6)
C509 C504 C507 110.4(6)
C509 C504 C501 108.4(6)
C507 C504 C501 108.0(6)
C507 C505 C508 110.4(6)
C507 C505 C502 108.4(6)
C508 C505 C502 108.0(6)
C509 C506 C508 110.3(6)
C509 C506 C503 107.9(6)
C508 C506 C503 108.5(6)
C505 C507 C504 110.5(6)
C506 C508 C505 110.0(6)
C506 C509 C504 109.9(6)
C906 C901 C902 123(2)
C901 C902 C903 117(2)
C904 C903 C902 118(2)
C905 C904 C903 126(2)
C904 C905 C906 115(2)
C901 C906 C905 121(2)
C806 C801 C805 120.0
C803 C805 C801 120.0
C805 C803 C802 120.0
C804 C802 C803 120.0
C802 C804 C806 120.0
C801 C806 C804 120.0

loop_
_geom_bond_atom_site_label_1
_geom_bond_atom_site_label_2
_geom_bond_distance
Ca1 N2 2.357(11)
Ca1 N4 2.412(10)
Ca1 N10 2.508(16)
Ca1 C32 2.572(14)
Ca1 C1 2.587(13)
Ca1 P2 3.003(5)
Ca1 P4 3.055(5)
Ca1 Ca2 3.462(4)
Ca1 Si2 3.488(6)
Ca2 N3 2.357(12)
Ca2 N1 2.417(12)
Ca2 N9 2.504(15)
Ca2 C1 2.534(13)
Ca2 C32 2.548(14)
Ca2 P3 3.012(5)
Ca2 P1 3.038(5)
Ca2 Si3 3.572(5)
Ca3 N6 2.389(10)
Ca3 N8 2.412(9)
Ca3 N11 2.506(14)
Ca3 C116 2.551(12)
Ca3 C85 2.570(13)
Ca3 P6 2.999(4)
Ca3 P8 3.035(5)
Ca3 Ca4 3.500(4)
Ca4 N7 2.393(10)
Ca4 N5 2.413(10)
Ca4 N12 2.510(13)
Ca4 C116 2.575(12)
Ca4 C85 2.638(13)
Ca4 P7 3.010(5)
Ca4 P5 3.058(5)
Ca4 Si7 3.618(5)
Si1 N1 1.690(12)
Si1 C3 1.835(18)
Si1 C2 1.867(18)
Si1 C4 1.879(16)
Si2 N2 1.677(11)
Si2 C5 1.847(16)
Si2 C7 1.866(18)
Si2 C6 1.879(17)
Si3 N3 1.708(12)
Si3 C35 1.852(15)
Si3 C34 1.854(16)
Si3 C33 1.890(14)
Si4 N4 1.714(11)
Si4 C37 1.853(18)
Si4 C38 1.863(15)
Si4 C36 1.880(18)
Si5 N5 1.700(11)
Si5 C86 1.861(13)
Si5 C88 1.869(14)
Si5 C87 1.884(15)
Si6 N6 1.708(11)
Si6 C91 1.855(15)
Si6 C89 1.864(16)
Si6 C90 1.873(16)
Si7 N7 1.683(10)
Si7 C117 1.849(14)
Si7 C119 1.872(14)
Si7 C118 1.885(15)
Si8 N8 1.707(11)
Si8 C120 1.856(15)
Si8 C121 1.864(15)
Si8 C122 1.877(16)
P1 N1 1.606(11)
P1 C1 1.684(15)
P1 C8 1.855(15)
P1 C14 1.867(15)
P2 N2 1.597(11)
P2 C1 1.723(14)
P2 C26 1.833(14)
P2 C20 1.834(14)
P3 N3 1.605(11)
P3 C32 1.713(15)
P3 C39 1.817(14)
P3 C45 1.834(15)
P4 N4 1.589(11)
P4 C32 1.706(14)
P4 C57 1.843(16)
P4 C51 1.869(14)
P5 N5 1.614(10)
P5 C85 1.685(13)
P5 C98 1.821(13)
P5 C92 1.838(14)
P6 N6 1.603(11)
P6 C85 1.712(13)
P6 C104 1.838(14)
P6 C110 1.863(14)
P7 N7 1.602(10)
P7 C116 1.685(13)
P7 C129 1.801(14)
P7 C123 1.852(13)
P8 N8 1.596(11)
P8 C116 1.706(13)
P8 C135 1.801(14)
P8 C141 1.833(13)
N9 C63 1.126(16)
N10 C74 1.194(18)
N11 C147 1.114(15)
N12 C158 1.122(15)
C8 C9 1.389(18)
C8 C13 1.400(19)
C9 C10 1.45(2)
C10 C11 1.35(2)
C11 C12 1.36(2)
C12 C13 1.40(2)
C14 C15 1.361(18)
C14 C19 1.376(18)
C15 C16 1.40(2)
C16 C17 1.35(2)
C17 C18 1.35(2)
C18 C19 1.42(2)
C20 C21 1.349(17)
C20 C25 1.382(17)
C21 C22 1.412(19)
C22 C23 1.385(19)
C23 C24 1.349(18)
C24 C25 1.419(19)
C26 C31 1.375(17)
C26 C27 1.399(17)
C27 C28 1.405(18)
C28 C29 1.352(18)
C29 C30 1.382(18)
C30 C31 1.403(18)
C39 C44 1.392(17)
C39 C40 1.396(18)
C40 C41 1.390(19)
C41 C42 1.328(19)
C42 C43 1.380(19)
C43 C44 1.420(18)
C45 C50 1.395(17)
C45 C46 1.408(17)
C46 C47 1.358(17)
C47 C48 1.420(18)
C48 C49 1.361(18)
C49 C50 1.391(18)
C51 C56 1.351(16)
C51 C52 1.397(18)
C52 C53 1.398(19)
C53 C54 1.359(19)
C54 C55 1.363(19)
C55 C56 1.402(18)
C57 C62 1.303(19)
C57 C58 1.384(19)
C58 C59 1.388(19)
C59 C60 1.36(2)
C60 C61 1.36(2)
C61 C62 1.45(2)
C63 C64 1.46(2)
C64 C67 1.523(19)
C64 C66 1.534(19)
C64 C65 1.543(19)
C65 C68 1.559(19)
C66 C69 1.58(2)
C67 C70 1.55(2)
C68 C71 1.45(2)
C68 C73 1.54(2)
C69 C71 1.49(2)
C69 C72 1.50(2)
C70 C73 1.475(19)
C70 C72 1.48(2)
C74 C75 1.42(2)
C75 C78 1.526(19)
C75 C77 1.529(19)
C75 C76 1.539(19)
C76 C79 1.57(2)
C77 C81 1.539(19)
C78 C83 1.56(2)
C79 C80 1.483(19)
C79 C84 1.52(2)
C80 C81 1.534(19)
C81 C82 1.50(2)
C82 C83 1.53(2)
C83 C84 1.50(2)
C92 C93 1.354(16)
C92 C97 1.398(17)
C93 C94 1.401(18)
C94 C95 1.375(17)
C95 C96 1.337(17)
C96 C97 1.370(17)
C98 C103 1.380(16)
C98 C99 1.387(16)
C99 C100 1.398(17)
C100 C101 1.375(18)
C101 C102 1.349(17)
C102 C103 1.391(17)
C104 C105 1.348(17)
C104 C109 1.414(17)
C105 C106 1.39(2)
C106 C107 1.38(2)
C107 C108 1.35(2)
C108 C109 1.393(18)
C110 C111 1.353(16)
C110 C115 1.376(16)
C111 C112 1.424(18)
C112 C113 1.349(18)
C113 C114 1.340(19)
C114 C115 1.403(19)
C123 C128 1.377(15)
C123 C124 1.385(16)
C124 C125 1.371(16)
C125 C126 1.370(17)
C126 C127 1.388(17)
C127 C128 1.395(17)
C129 C134 1.34(2)
C129 C130 1.371(17)
C130 C131 1.362(18)
C131 C132 1.29(2)
C132 C133 1.40(3)
C133 C134 1.47(3)
C135 C140 1.374(16)
C135 C136 1.390(17)
C136 C137 1.44(2)
C137 C138 1.36(2)
C138 C139 1.347(19)
C139 C140 1.409(18)
C141 C146 1.379(16)
C141 C142 1.407(16)
C142 C143 1.382(17)
C143 C144 1.363(17)
C144 C145 1.377(17)
C145 C146 1.386(16)
C147 C148 1.488(19)
C148 C201 1.522(5)
C148 C301 1.522(5)
C148 C302 1.523(5)
C148 C303 1.523(5)
C148 C202 1.523(5)
C148 C203 1.523(5)
C201 C204 1.586(5)
C202 C205 1.583(5)
C203 C206 1.587(5)
C204 C209 1.545(5)
C204 C207 1.547(5)
C205 C208 1.547(5)
C205 C207 1.547(5)
C206 C209 1.544(5)
C206 C208 1.547(5)
C301 C304 1.586(5)
C302 C305 1.586(5)
C303 C306 1.584(5)
C304 C307 1.545(5)
C304 C309 1.546(5)
C305 C307 1.546(5)
C305 C308 1.546(5)
C306 C309 1.546(5)
C306 C308 1.546(5)
C158 C159 1.481(18)
C159 C503 1.521(5)
C159 C403 1.522(5)
C159 C401 1.522(5)
C159 C502 1.522(5)
C159 C501 1.523(5)
C159 C402 1.523(5)
C401 C404 1.587(5)
C402 C405 1.585(5)
C403 C406 1.585(5)
C404 C407 1.544(5)
C404 C409 1.546(5)
C405 C407 1.545(5)
C405 C408 1.546(5)
C406 C408 1.546(5)
C406 C409 1.546(5)
C501 C504 1.585(5)
C502 C505 1.586(5)
C503 C506 1.584(5)
C504 C509 1.546(5)
C504 C507 1.546(5)
C505 C507 1.546(5)
C505 C508 1.546(5)
C506 C509 1.545(5)
C506 C508 1.546(5)
C901 C906 1.36(2)
C901 C902 1.36(2)
C902 C903 1.40(2)
C903 C904 1.35(2)
C904 C905 1.33(2)
C905 C906 1.38(2)
C801 C806 1.336(7)
C801 C805 1.336(7)
C805 C803 1.336(7)
C803 C802 1.336(7)
C802 C804 1.336(7)
C804 C806 1.336(7)
